data_4347359
loop_
_publ_author_name
'Roy, Dipak Kumar'
'Borthakur, Rosmita'
'Prakash, Rini'
'Bhattacharya, Somnath'
'Jagan, Rajamony'
'Ghosh, Sundargopal'

_publ_section_title
;
 Hypoelectronic 8-11-Vertex Irida- and Rhodaboranes.
;
_journal_issue 10
_journal_name_full 'Inorganic chemistry'
_journal_page_first 4764
_journal_page_last 4770
_journal_paper_doi 10.1021/acs.inorgchem.6b00076
_journal_volume 55
_journal_year 2016
_chemical_formula_sum 'C20 H37 B7 Ir2'
_chemical_formula_weight 737.56
_space_group_crystal_system triclinic
_space_group_IT_number 2
_space_group_name_Hall '-P 1'
_space_group_name_H-M_alt 'P -1'
_atom_sites_solution_hydrogens geom
_audit_creation_method SHELXL-2014/7
_cell_angle_alpha 99.3790(10)
_cell_angle_beta 101.7600(10)
_cell_angle_gamma 102.7410(10)
_cell_formula_units_Z 2
_cell_length_a 9.1768(2)
_cell_length_b 9.2116(2)
_cell_length_c 16.3496(4)
_cell_measurement_reflns_used 6578
_cell_measurement_temperature 293(2)
_cell_measurement_theta_max 25.6
_cell_measurement_theta_min 2.6
_cell_volume 1288.09(5)
_computing_cell_refinement 'APEX2/SAINT (Bruker, 2004)'
_computing_data_collection 'APEX2 (Bruker, 2004)'
_computing_data_reduction 'SAINT/XPREP (Bruker, 2004)'
_computing_molecular_graphics 'ORTEP3 (Farrugia, 1997) and Mercury (Bruno et al., 2002)'
_computing_publication_material 'SHELXL-2014 (Sheldrick, 2014)'
_computing_structure_refinement 'SHELXL-2014 (Sheldrick, 2014)'
_computing_structure_solution 'SIR92 (Altornare et al., 1993)'
_diffrn_ambient_temperature 293(2)
_diffrn_measured_fraction_theta_full 0.997
_diffrn_measured_fraction_theta_max 0.997
_diffrn_measurement_device_type 'Bruker axs kappa apex2 CCD Diffrctometer'
_diffrn_measurement_method '\w and \f scan'
_diffrn_radiation_type MoK\a
_diffrn_radiation_wavelength 0.71073
_diffrn_reflns_av_R_equivalents 0.0388
_diffrn_reflns_av_unetI/netI 0.0393
_diffrn_reflns_Laue_measured_fraction_full 0.997
_diffrn_reflns_Laue_measured_fraction_max 0.997
_diffrn_reflns_limit_h_max 10
_diffrn_reflns_limit_h_min -10
_diffrn_reflns_limit_k_max 10
_diffrn_reflns_limit_k_min -10
_diffrn_reflns_limit_l_max 19
_diffrn_reflns_limit_l_min -19
_diffrn_reflns_number 17477
_diffrn_reflns_point_group_measured_fraction_full 0.997
_diffrn_reflns_point_group_measured_fraction_max 0.997
_diffrn_reflns_theta_full 25.000
_diffrn_reflns_theta_max 25.000
_diffrn_reflns_theta_min 1.303
_diffrn_source 'Sealed tube'
_exptl_absorpt_coefficient_mu 10.325
_exptl_absorpt_correction_T_max 0.492
_exptl_absorpt_correction_T_min 0.389
_exptl_absorpt_correction_type multi-scan
_exptl_absorpt_process_details 'SADABS (Bruker, 1999)'
_exptl_crystal_colour brown
_exptl_crystal_density_diffrn 1.902
_exptl_crystal_description block
_exptl_crystal_F_000 692
_exptl_crystal_size_max 0.150
_exptl_crystal_size_mid 0.100
_exptl_crystal_size_min 0.100
_refine_diff_density_max 1.771
_refine_diff_density_min -0.806
_refine_diff_density_rms 0.145
_refine_ls_extinction_method none
_refine_ls_goodness_of_fit_ref 1.062
_refine_ls_hydrogen_treatment constr
_refine_ls_matrix_type full
_refine_ls_number_parameters 353
_refine_ls_number_reflns 4514
_refine_ls_number_restraints 491
_refine_ls_restrained_S_all 1.070
_refine_ls_R_factor_all 0.0427
_refine_ls_R_factor_gt 0.0330
_refine_ls_shift/su_max 0.008
_refine_ls_shift/su_mean 0.001
_refine_ls_structure_factor_coef Fsqd
_refine_ls_weighting_details 'w=1/[\s^2^(Fo^2^)+(0.0471P)^2^+3.2428P] where P=(Fo^2^+2Fc^2^)/3'
_refine_ls_weighting_scheme calc
_refine_ls_wR_factor_gt 0.0860
_refine_ls_wR_factor_ref 0.0952
_reflns_Friedel_coverage 0.000
_reflns_number_gt 3757
_reflns_number_total 4514
_reflns_threshold_expression 'I > 2\s(I)'
_cod_data_source_file ic6b00076_si_002.cif
_cod_data_source_block 3
_cod_database_code 4347359
_shelx_shelxl_version_number 2014/7
_shelx_space_group_comment
;
The symmetry employed for this shelxl refinement is uniquely defined
by the following loop, which should always be used as a source of
symmetry information in preference to the above space-group names.
They are only intended as comments.
;
_shelx_estimated_absorpt_t_min 0.307
_shelx_estimated_absorpt_t_max 0.425

loop_
_space_group_symop_operation_xyz
'x, y, z'
'-x, -y, -z'

loop_
_atom_site_label
_atom_site_type_symbol
_atom_site_fract_x
_atom_site_fract_y
_atom_site_fract_z
_atom_site_U_iso_or_equiv
_atom_site_adp_type
_atom_site_occupancy
_atom_site_site_symmetry_order
_atom_site_calc_flag
_atom_site_refinement_flags_posn
_atom_site_refinement_flags_adp
_atom_site_refinement_flags_occupancy
_atom_site_disorder_assembly
_atom_site_disorder_group
C1 C 0.4905(13) 0.4510(15) 0.1259(7) 0.094(4) Uani 1 1 d . U . . .
C2 C 0.3570(18) 0.4765(15) 0.0709(8) 0.099(4) Uani 1 1 d . U . . .
C3 C 0.2606(12) 0.3298(16) 0.0319(7) 0.082(3) Uani 1 1 d . U . . .
C4 C 0.3340(13) 0.2276(12) 0.0585(7) 0.082(3) Uani 1 1 d . U . . .
C5 C 0.4705(11) 0.2930(12) 0.1133(7) 0.072(3) Uani 1 1 d . U . . .
C6 C 0.631(2) 0.573(2) 0.1785(12) 0.224(11) Uani 1 1 d . U . . .
H6A H 0.6144 0.6713 0.1763 0.336 Uiso 1 1 calc R U . . .
H6B H 0.6513 0.5613 0.2367 0.336 Uiso 1 1 calc R U . . .
H6C H 0.7184 0.5630 0.1560 0.336 Uiso 1 1 calc R U . . .
C7 C 0.325(3) 0.6238(19) 0.0579(13) 0.198(9) Uani 1 1 d . U . . .
H7A H 0.4092 0.7069 0.0920 0.297 Uiso 1 1 calc R U . . .
H7B H 0.3119 0.6276 -0.0014 0.297 Uiso 1 1 calc R U . . .
H7C H 0.2318 0.6319 0.0746 0.297 Uiso 1 1 calc R U . . .
C8 C 0.1069(16) 0.281(3) -0.0337(10) 0.170(7) Uani 1 1 d . U . . .
H8A H 0.0735 0.3694 -0.0442 0.256 Uiso 1 1 calc R U . . .
H8B H 0.1176 0.2250 -0.0861 0.256 Uiso 1 1 calc R U . . .
H8C H 0.0319 0.2173 -0.0126 0.256 Uiso 1 1 calc R U . . .
C9 C 0.274(2) 0.0505(16) 0.0253(11) 0.185(8) Uani 1 1 d . U . . .
H9A H 0.1736 0.0259 -0.0135 0.278 Uiso 1 1 calc R U . . .
H9B H 0.3439 0.0141 -0.0039 0.278 Uiso 1 1 calc R U . . .
H9C H 0.2669 0.0028 0.0729 0.278 Uiso 1 1 calc R U . . .
C10 C 0.5818(19) 0.209(2) 0.1516(11) 0.171(7) Uani 1 1 d . U . . .
H10A H 0.6720 0.2816 0.1891 0.257 Uiso 1 1 calc R U . . .
H10B H 0.5334 0.1427 0.1834 0.257 Uiso 1 1 calc R U . . .
H10C H 0.6110 0.1502 0.1067 0.257 Uiso 1 1 calc R U . . .
C11 C -0.179(3) 0.199(3) 0.4102(16) 0.136(8) Uani 0.494(8) 1 d D U P A 1
H11A H -0.2608 0.1393 0.3621 0.204 Uiso 0.494(8) 1 calc R U P A 1
H11B H -0.2077 0.1850 0.4623 0.204 Uiso 0.494(8) 1 calc R U P A 1
H11C H -0.1612 0.3049 0.4079 0.204 Uiso 0.494(8) 1 calc R U P A 1
C12 C -0.032(2) 0.148(3) 0.4077(16) 0.071(5) Uani 0.494(8) 1 d D U P A 1
C13 C 0.108(2) 0.2167(18) 0.4710(11) 0.051(4) Uani 0.494(8) 1 d D U P A 1
C14 C 0.2246(18) 0.143(2) 0.4582(12) 0.055(4) Uani 0.494(8) 1 d D U P A 1
C15 C 0.160(3) 0.020(2) 0.3863(14) 0.068(4) Uani 0.494(8) 1 d D U P A 1
C16 C 0.004(3) 0.022(3) 0.3617(15) 0.074(5) Uani 0.494(8) 1 d D U P A 1
C17 C 0.143(3) 0.350(2) 0.5488(13) 0.112(7) Uani 0.494(8) 1 d D U P A 1
H17A H 0.2488 0.3701 0.5799 0.168 Uiso 0.494(8) 1 calc R U P A 1
H17B H 0.1260 0.4389 0.5295 0.168 Uiso 0.494(8) 1 calc R U P A 1
H17C H 0.0767 0.3228 0.5854 0.168 Uiso 0.494(8) 1 calc R U P A 1
C18 C 0.393(2) 0.175(3) 0.5071(16) 0.139(9) Uani 0.494(8) 1 d D U P A 1
H18A H 0.4173 0.2615 0.5537 0.209 Uiso 0.494(8) 1 calc R U P A 1
H18B H 0.4083 0.0874 0.5291 0.209 Uiso 0.494(8) 1 calc R U P A 1
H18C H 0.4584 0.1954 0.4693 0.209 Uiso 0.494(8) 1 calc R U P A 1
C19 C 0.225(3) -0.104(3) 0.3465(17) 0.140(8) Uani 0.494(8) 1 d D U P A 1
H19A H 0.3334 -0.0818 0.3729 0.210 Uiso 0.494(8) 1 calc R U P A 1
H19B H 0.1731 -0.2005 0.3552 0.210 Uiso 0.494(8) 1 calc R U P A 1
H19C H 0.2103 -0.1079 0.2863 0.210 Uiso 0.494(8) 1 calc R U P A 1
C20 C -0.126(3) -0.087(3) 0.2887(18) 0.165(10) Uani 0.494(8) 1 d D U P A 1
H20A H -0.2197 -0.0568 0.2878 0.247 Uiso 0.494(8) 1 calc R U P A 1
H20B H -0.0989 -0.0816 0.2352 0.247 Uiso 0.494(8) 1 calc R U P A 1
H20C H -0.1393 -0.1889 0.2972 0.247 Uiso 0.494(8) 1 calc R U P A 1
C11' C -0.083(3) 0.279(3) 0.4781(15) 0.124(8) Uani 0.506(8) 1 d D U P A 2
H11D H -0.1868 0.2531 0.4440 0.186 Uiso 0.506(8) 1 calc R U P A 2
H11E H -0.0825 0.2641 0.5347 0.186 Uiso 0.506(8) 1 calc R U P A 2
H11F H -0.0342 0.3843 0.4810 0.186 Uiso 0.506(8) 1 calc R U P A 2
C12' C 0.006(3) 0.179(2) 0.4377(13) 0.065(4) Uani 0.506(8) 1 d D U P A 2
C13' C 0.162(3) 0.186(3) 0.4704(14) 0.074(5) Uani 0.506(8) 1 d D U P A 2
C14' C 0.196(2) 0.065(3) 0.4190(15) 0.072(4) Uani 0.506(8) 1 d D U P A 2
C15' C 0.064(2) -0.0123(16) 0.3525(11) 0.047(3) Uani 0.506(8) 1 d D U P A 2
C16' C -0.0556(16) 0.0592(17) 0.3635(10) 0.045(3) Uani 0.506(8) 1 d D U P A 2
C17' C 0.275(3) 0.294(3) 0.5475(17) 0.165(10) Uani 0.506(8) 1 d D U P A 2
H17D H 0.3737 0.2712 0.5539 0.248 Uiso 0.506(8) 1 calc R U P A 2
H17E H 0.2864 0.3969 0.5400 0.248 Uiso 0.506(8) 1 calc R U P A 2
H17F H 0.2386 0.2836 0.5976 0.248 Uiso 0.506(8) 1 calc R U P A 2
C18' C 0.349(3) 0.024(3) 0.4247(17) 0.157(9) Uani 0.506(8) 1 d D U P A 2
H18D H 0.4246 0.0889 0.4739 0.236 Uiso 0.506(8) 1 calc R U P A 2
H18E H 0.3354 -0.0806 0.4297 0.236 Uiso 0.506(8) 1 calc R U P A 2
H18F H 0.3832 0.0363 0.3740 0.236 Uiso 0.506(8) 1 calc R U P A 2
C19' C 0.040(3) -0.152(2) 0.2802(14) 0.119(7) Uani 0.506(8) 1 d D U P A 2
H19D H -0.0636 -0.1775 0.2451 0.178 Uiso 0.506(8) 1 calc R U P A 2
H19E H 0.1116 -0.1284 0.2459 0.178 Uiso 0.506(8) 1 calc R U P A 2
H19F H 0.0564 -0.2368 0.3045 0.178 Uiso 0.506(8) 1 calc R U P A 2
C20' C -0.224(2) 0.011(2) 0.3102(15) 0.124(8) Uani 0.506(8) 1 d D U P A 2
H20D H -0.2370 -0.0728 0.2634 0.187 Uiso 0.506(8) 1 calc R U P A 2
H20E H -0.2913 -0.0207 0.3457 0.187 Uiso 0.506(8) 1 calc R U P A 2
H20F H -0.2492 0.0950 0.2883 0.187 Uiso 0.506(8) 1 calc R U P A 2
B1 B 0.2338(12) 0.1896(10) 0.2380(6) 0.056(2) Uani 1 1 d . . . . .
H1 H 0.2534 0.0772 0.2177 0.067 Uiso 1 1 calc R U . . .
B2 B 0.0655(10) 0.2662(12) 0.2068(6) 0.059(2) Uani 1 1 d . . . . .
H2 H -0.0399 0.1935 0.1604 0.070 Uiso 1 1 calc R U . . .
B3 B 0.3574(11) 0.3668(11) 0.3148(6) 0.058(2) Uani 1 1 d . . . . .
H3 H 0.4749 0.3707 0.3491 0.069 Uiso 1 1 calc R U . . .
B4 B 0.1257(13) 0.4615(13) 0.2118(7) 0.069(3) Uani 1 1 d . . . . .
H4 H 0.0724 0.5385 0.1784 0.082 Uiso 1 1 calc R U . . .
B5 B 0.0586(15) 0.4071(14) 0.2919(8) 0.078(3) Uani 1 1 d . . . . .
H5 H -0.0342 0.4544 0.3087 0.094 Uiso 1 1 calc R U . . .
B6 B 0.2481(16) 0.4673(12) 0.3639(9) 0.090(4) Uani 1 1 d . . . . .
H6 H 0.2745 0.5482 0.4257 0.108 Uiso 1 1 calc R U . . .
B7 B 0.3107(16) 0.5264(11) 0.2836(7) 0.080(3) Uani 1 1 d . . . . .
H7 H 0.3730 0.6476 0.2966 0.096 Uiso 1 1 calc R U . . .
Ir1 Ir 0.29082(3) 0.35902(3) 0.17376(2) 0.04574(11) Uani 1 1 d . . . . .
Ir2 Ir 0.14219(3) 0.23216(3) 0.33977(2) 0.04851(12) Uani 1 1 d . . . . .

loop_
_atom_site_aniso_label
_atom_site_aniso_U_11
_atom_site_aniso_U_22
_atom_site_aniso_U_33
_atom_site_aniso_U_23
_atom_site_aniso_U_13
_atom_site_aniso_U_12
C1 0.091(7) 0.117(8) 0.051(6) -0.010(5) 0.050(5) -0.034(6)
C2 0.158(10) 0.105(8) 0.089(7) 0.049(6) 0.098(7) 0.062(7)
C3 0.070(6) 0.125(8) 0.053(6) 0.022(6) 0.029(5) 0.019(6)
C4 0.086(6) 0.089(6) 0.071(6) -0.011(5) 0.052(5) 0.015(5)
C5 0.064(5) 0.094(6) 0.076(6) 0.031(5) 0.032(5) 0.033(5)
C6 0.182(15) 0.242(18) 0.147(14) -0.068(13) 0.099(12) -0.122(13)
C7 0.35(2) 0.145(12) 0.224(17) 0.125(12) 0.210(17) 0.131(14)
C8 0.101(9) 0.31(2) 0.099(11) 0.055(12) 0.032(8) 0.046(12)
C9 0.252(18) 0.109(10) 0.175(15) -0.049(10) 0.130(14) -0.004(11)
C10 0.151(12) 0.265(19) 0.175(15) 0.087(13) 0.092(11) 0.136(13)
C11 0.143(15) 0.161(16) 0.118(15) 0.061(13) 0.061(13) 0.019(13)
C12 0.073(7) 0.073(8) 0.066(8) 0.021(7) 0.019(7) 0.009(7)
C13 0.066(7) 0.049(6) 0.056(7) 0.022(5) 0.025(6) 0.037(6)
C14 0.066(7) 0.050(7) 0.060(8) 0.017(6) 0.016(6) 0.033(6)
C15 0.085(8) 0.056(7) 0.064(8) 0.023(6) 0.017(7) 0.014(7)
C16 0.081(8) 0.066(7) 0.069(7) 0.022(6) 0.019(7) 0.002(7)
C17 0.169(15) 0.101(13) 0.081(12) 0.024(10) 0.068(12) 0.029(12)
C18 0.157(16) 0.143(15) 0.126(15) 0.074(12) 0.016(13) 0.041(13)
C19 0.209(17) 0.102(13) 0.140(16) 0.050(12) 0.064(14) 0.068(13)
C20 0.180(17) 0.148(16) 0.141(16) 0.043(14) 0.044(15) -0.023(14)
C11' 0.163(15) 0.104(13) 0.125(14) 0.021(12) 0.094(12) 0.026(12)
C12' 0.081(8) 0.054(7) 0.065(8) 0.025(6) 0.020(7) 0.015(6)
C13' 0.086(8) 0.074(7) 0.064(7) 0.030(6) 0.022(7) 0.012(7)
C14' 0.078(7) 0.068(7) 0.068(8) 0.027(6) 0.015(6) 0.010(6)
C15' 0.053(7) 0.037(6) 0.063(7) 0.019(5) 0.027(6) 0.023(5)
C16' 0.054(7) 0.039(6) 0.059(7) 0.021(5) 0.030(6) 0.022(5)
C17' 0.187(17) 0.150(16) 0.110(14) 0.026(12) 0.001(13) -0.019(14)
C18' 0.171(16) 0.150(15) 0.159(16) 0.096(13) 0.008(14) 0.045(13)
C19' 0.168(15) 0.070(10) 0.135(15) 0.032(11) 0.067(13) 0.032(11)
C20' 0.114(14) 0.115(13) 0.149(15) 0.068(12) 0.042(12) 0.003(11)
B1 0.076(6) 0.048(5) 0.048(6) 0.002(4) 0.022(5) 0.026(4)
B2 0.044(5) 0.080(6) 0.048(6) 0.010(5) 0.017(4) 0.007(4)
B3 0.057(5) 0.063(6) 0.050(6) 0.011(5) 0.015(4) 0.011(4)
B4 0.078(7) 0.079(7) 0.080(8) 0.041(6) 0.042(6) 0.048(6)
B5 0.108(9) 0.090(8) 0.075(8) 0.032(6) 0.047(7) 0.070(7)
B6 0.114(9) 0.054(6) 0.095(10) -0.016(6) 0.058(8) 0.005(6)
B7 0.135(10) 0.045(5) 0.054(7) -0.003(5) 0.028(7) 0.017(6)
Ir1 0.04784(18) 0.04978(18) 0.0425(2) 0.00631(13) 0.01868(13) 0.01468(13)
Ir2 0.0609(2) 0.04258(17) 0.0459(2) 0.01088(13) 0.01966(15) 0.01473(14)

loop_
_atom_type_symbol
_atom_type_description
_atom_type_scat_dispersion_real
_atom_type_scat_dispersion_imag
_atom_type_scat_source
C C 0.0033 0.0016 'International Tables Vol C Tables 4.2.6.8 and 6.1.1.4'
H H 0.0000 0.0000 'International Tables Vol C Tables 4.2.6.8 and 6.1.1.4'
B B 0.0013 0.0007 'International Tables Vol C Tables 4.2.6.8 and 6.1.1.4'
Ir Ir -1.4442 7.9887 'International Tables Vol C Tables 4.2.6.8 and 6.1.1.4'

loop_
_geom_angle_atom_site_label_1
_geom_angle_atom_site_label_2
_geom_angle_atom_site_label_3
_geom_angle
C5 C1 C2 107.3(10)
C5 C1 C6 126.6(17)
C2 C1 C6 125.7(17)
C5 C1 Ir1 73.1(5)
C2 C1 Ir1 73.3(6)
C6 C1 Ir1 124.4(8)
C3 C2 C1 104.9(10)
C3 C2 C7 126.3(16)
C1 C2 C7 128.8(16)
C3 C2 Ir1 71.3(6)
C1 C2 Ir1 68.6(6)
C7 C2 Ir1 123.8(8)
C4 C3 C2 107.8(10)
C4 C3 C8 121.9(14)
C2 C3 C8 130.2(15)
C4 C3 Ir1 71.7(6)
C2 C3 Ir1 72.3(6)
C8 C3 Ir1 125.0(8)
C5 C4 C3 112.8(10)
C5 C4 C9 122.1(13)
C3 C4 C9 124.9(13)
C5 C4 Ir1 72.9(6)
C3 C4 Ir1 73.1(6)
C9 C4 Ir1 125.0(8)
C4 C5 C1 107.1(10)
C4 C5 C10 125.3(13)
C1 C5 C10 127.7(13)
C4 C5 Ir1 72.4(5)
C1 C5 Ir1 70.0(5)
C10 C5 Ir1 124.0(8)
C1 C6 H6A 109.5
C1 C6 H6B 109.5
H6A C6 H6B 109.5
C1 C6 H6C 109.5
H6A C6 H6C 109.5
H6B C6 H6C 109.5
C2 C7 H7A 109.5
C2 C7 H7B 109.5
H7A C7 H7B 109.5
C2 C7 H7C 109.5
H7A C7 H7C 109.5
H7B C7 H7C 109.5
C3 C8 H8A 109.5
C3 C8 H8B 109.5
H8A C8 H8B 109.5
C3 C8 H8C 109.5
H8A C8 H8C 109.5
H8B C8 H8C 109.5
C4 C9 H9A 109.5
C4 C9 H9B 109.5
H9A C9 H9B 109.5
C4 C9 H9C 109.5
H9A C9 H9C 109.5
H9B C9 H9C 109.5
C5 C10 H10A 109.5
C5 C10 H10B 109.5
H10A C10 H10B 109.5
C5 C10 H10C 109.5
H10A C10 H10C 109.5
H10B C10 H10C 109.5
C12 C11 H11A 109.5
C12 C11 H11B 109.5
H11A C11 H11B 109.5
C12 C11 H11C 109.5
H11A C11 H11C 109.5
H11B C11 H11C 109.5
C13 C12 C16 101.8(16)
C13 C12 C11 122(2)
C16 C12 C11 135(2)
C13 C12 Ir2 73.6(12)
C16 C12 Ir2 71.1(13)
C11 C12 Ir2 126.8(18)
C12 C13 C14 111.5(15)
C12 C13 C17 129.1(19)
C14 C13 C17 119.3(18)
C12 C13 Ir2 69.4(12)
C14 C13 Ir2 72.7(11)
C17 C13 Ir2 127.0(14)
C15 C14 C13 107.9(14)
C15 C14 C18 120.5(19)
C13 C14 C18 131.6(19)
C15 C14 Ir2 70.0(11)
C13 C14 Ir2 70.7(10)
C18 C14 Ir2 124.9(15)
C16 C15 C14 104.2(15)
C16 C15 C19 124(2)
C14 C15 C19 132(2)
C16 C15 Ir2 70.1(12)
C14 C15 Ir2 73.5(10)
C19 C15 Ir2 126.0(17)
C15 C16 C12 114.1(16)
C15 C16 C20 129(2)
C12 C16 C20 117(2)
C15 C16 Ir2 72.8(12)
C12 C16 Ir2 71.2(14)
C20 C16 Ir2 120.0(18)
C13 C17 H17A 109.5
C13 C17 H17B 109.5
H17A C17 H17B 109.5
C13 C17 H17C 109.5
H17A C17 H17C 109.5
H17B C17 H17C 109.5
C14 C18 H18A 109.5
C14 C18 H18B 109.5
H18A C18 H18B 109.5
C14 C18 H18C 109.5
H18A C18 H18C 109.5
H18B C18 H18C 109.5
C15 C19 H19A 109.5
C15 C19 H19B 109.5
H19A C19 H19B 109.5
C15 C19 H19C 109.5
H19A C19 H19C 109.5
H19B C19 H19C 109.5
C16 C20 H20A 109.5
C16 C20 H20B 109.5
H20A C20 H20B 109.5
C16 C20 H20C 109.5
H20A C20 H20C 109.5
H20B C20 H20C 109.5
C12' C11' H11D 109.5
C12' C11' H11E 109.5
H11D C11' H11E 109.5
C12' C11' H11F 109.5
H11D C11' H11F 109.5
H11E C11' H11F 109.5
C13' C12' C16' 108.9(15)
C13' C12' C11' 125(2)
C16' C12' C11' 126.0(19)
C13' C12' Ir2 69.9(13)
C16' C12' Ir2 72.1(10)
C11' C12' Ir2 126.1(16)
C12' C13' C14' 107.2(16)
C12' C13' C17' 128(2)
C14' C13' C17' 124(2)
C12' C13' Ir2 73.6(13)
C14' C13' Ir2 72.0(13)
C17' C13' Ir2 121.6(19)
C15' C14' C13' 109.1(16)
C15' C14' C18' 122(2)
C13' C14' C18' 129(2)
C15' C14' Ir2 72.8(11)
C13' C14' Ir2 71.1(13)
C18' C14' Ir2 118.9(16)
C14' C15' C16' 107.5(14)
C14' C15' C19' 129.8(19)
C16' C15' C19' 122.6(16)
C14' C15' Ir2 70.7(11)
C16' C15' Ir2 72.3(8)
C19' C15' Ir2 123.8(13)
C12' C16' C15' 107.1(14)
C12' C16' C20' 125.3(17)
C15' C16' C20' 127.4(16)
C12' C16' Ir2 71.6(11)
C15' C16' Ir2 71.2(9)
C20' C16' Ir2 126.0(13)
C13' C17' H17D 109.5
C13' C17' H17E 109.5
H17D C17' H17E 109.5
C13' C17' H17F 109.5
H17D C17' H17F 109.5
H17E C17' H17F 109.5
C14' C18' H18D 109.5
C14' C18' H18E 109.5
H18D C18' H18E 109.5
C14' C18' H18F 109.5
H18D C18' H18F 109.5
H18E C18' H18F 109.5
C15' C19' H19D 109.5
C15' C19' H19E 109.5
H19D C19' H19E 109.5
C15' C19' H19F 109.5
H19D C19' H19F 109.5
H19E C19' H19F 109.5
C16' C20' H20D 109.5
C16' C20' H20E 109.5
H20D C20' H20E 109.5
C16' C20' H20F 109.5
H20D C20' H20F 109.5
H20E C20' H20F 109.5
B2 B1 B3 95.9(6)
B2 B1 Ir2 70.3(4)
B3 B1 Ir2 70.1(4)
B2 B1 Ir1 70.8(4)
B3 B1 Ir1 69.9(5)
Ir2 B1 Ir1 119.4(4)
B2 B1 H1 131.7
B3 B1 H1 132.3
Ir2 B1 H1 120.4
Ir1 B1 H1 120.2
B4 B2 B5 56.5(6)
B4 B2 B1 110.4(7)
B5 B2 B1 110.4(7)
B4 B2 Ir2 106.8(6)
B5 B2 Ir2 62.8(5)
B1 B2 Ir2 58.7(4)
B4 B2 Ir1 61.5(4)
B5 B2 Ir1 104.9(6)
B1 B2 Ir1 58.8(4)
Ir2 B2 Ir1 103.1(4)
B4 B2 H2 121.5
B5 B2 H2 121.8
B1 B2 H2 120.2
Ir2 B2 H2 123.2
Ir1 B2 H2 124.6
B6 B3 B7 57.0(7)
B6 B3 B1 111.5(7)
B7 B3 B1 110.2(7)
B6 B3 Ir2 62.4(5)
B7 B3 Ir2 105.3(7)
B1 B3 Ir2 58.6(4)
B6 B3 Ir1 108.1(7)
B7 B3 Ir1 62.5(5)
B1 B3 Ir1 59.0(4)
Ir2 B3 Ir1 103.6(4)
B6 B3 H3 120.3
B7 B3 H3 121.9
B1 B3 H3 120.1
Ir2 B3 H3 124.2
Ir1 B3 H3 122.8
B5 B4 B2 62.3(6)
B5 B4 B7 87.6(8)
B2 B4 B7 106.0(7)
B5 B4 Ir1 116.8(6)
B2 B4 Ir1 71.6(5)
B7 B4 Ir1 65.7(5)
B5 B4 H4 118.1
B2 B4 H4 132.2
B7 B4 H4 121.7
Ir1 B4 H4 124.8
B4 B5 B2 61.2(6)
B4 B5 B6 92.3(9)
B2 B5 B6 106.6(7)
B4 B5 Ir2 115.7(6)
B2 B5 Ir2 69.7(5)
B6 B5 Ir2 64.2(5)
B4 B5 H5 116.7
B2 B5 H5 133.6
B6 B5 H5 119.7
Ir2 B5 H5 127.1
B7 B6 B3 61.8(7)
B7 B6 B5 86.5(9)
B3 B6 B5 105.1(8)
B7 B6 Ir2 114.9(7)
B3 B6 Ir2 70.7(5)
B5 B6 Ir2 65.3(5)
B7 B6 H6 119.2
B3 B6 H6 132.6
B5 B6 H6 122.3
Ir2 B6 H6 125.6
B6 B7 B3 61.2(7)
B6 B7 B4 93.5(9)
B3 B7 B4 106.9(7)
B6 B7 Ir1 117.5(7)
B3 B7 Ir1 70.5(5)
B4 B7 Ir1 64.6(5)
B6 B7 H7 115.8
B3 B7 H7 133.8
B4 B7 H7 119.2
Ir1 B7 H7 126.1
B1 Ir1 B4 90.7(4)
B1 Ir1 B7 90.4(4)
B4 Ir1 B7 49.7(5)
B1 Ir1 C1 135.3(5)
B4 Ir1 C1 130.8(5)
B7 Ir1 C1 103.9(4)
B1 Ir1 C4 100.8(4)
B4 Ir1 C4 140.9(5)
B7 Ir1 C4 163.5(5)
C1 Ir1 C4 59.6(4)
B1 Ir1 C5 103.4(4)
B4 Ir1 C5 165.7(4)
B7 Ir1 C5 130.9(5)
C1 Ir1 C5 36.9(4)
C4 Ir1 C5 34.7(4)
B1 Ir1 C3 126.4(4)
B4 Ir1 C3 109.9(4)
B7 Ir1 C3 140.8(5)
C1 Ir1 C3 61.5(4)
C4 Ir1 C3 35.2(4)
C5 Ir1 C3 59.9(4)
B1 Ir1 B3 51.1(4)
B4 Ir1 B3 80.9(4)
B7 Ir1 B3 47.0(4)
C1 Ir1 B3 112.0(4)
C4 Ir1 B3 134.6(4)
C5 Ir1 B3 109.5(4)
C3 Ir1 B3 169.2(4)
B1 Ir1 C2 160.4(4)
B4 Ir1 C2 104.1(4)
B7 Ir1 C2 108.9(5)
C1 Ir1 C2 38.1(5)
C4 Ir1 C2 59.6(4)
C5 Ir1 C2 61.7(4)
C3 Ir1 C2 36.4(4)
B3 Ir1 C2 143.0(5)
B1 Ir1 B2 50.4(4)
B4 Ir1 B2 47.0(4)
B7 Ir1 B2 79.6(5)
C1 Ir1 B2 172.5(4)
C4 Ir1 B2 116.9(4)
C5 Ir1 B2 143.7(4)
C3 Ir1 B2 111.6(4)
B3 Ir1 B2 75.3(4)
C2 Ir1 B2 134.6(5)
B1 Ir2 B6 91.8(4)
B1 Ir2 B5 91.0(4)
B6 Ir2 B5 50.4(6)
B1 Ir2 C16 111.7(7)
B6 Ir2 C16 156.5(7)
B5 Ir2 C16 126.8(8)
B1 Ir2 C12 147.1(7)
B6 Ir2 C12 119.7(7)
B5 Ir2 C12 101.4(7)
C16 Ir2 C12 37.7(5)
B1 Ir2 C13' 139.1(7)
B6 Ir2 C13' 103.1(7)
B5 Ir2 C13' 127.7(7)
B1 Ir2 C15 96.9(6)
B6 Ir2 C15 142.7(8)
B5 Ir2 C15 163.9(7)
C16 Ir2 C15 37.1(5)
C12 Ir2 C15 64.8(8)
B1 Ir2 C14' 105.3(7)
B6 Ir2 C14' 128.0(7)
B5 Ir2 C14' 163.7(7)
C13' Ir2 C14' 36.8(5)
B1 Ir2 B2 51.0(4)
B6 Ir2 B2 82.2(5)
B5 Ir2 B2 47.6(4)
C16 Ir2 B2 113.0(6)
C12 Ir2 B2 119.4(6)
C13' Ir2 B2 167.2(6)
C15 Ir2 B2 130.4(6)
C14' Ir2 B2 145.4(7)
B1 Ir2 B3 51.3(4)
B6 Ir2 B3 46.9(4)
B5 Ir2 B3 80.0(4)
C16 Ir2 B3 151.4(7)
C12 Ir2 B3 160.6(7)
C13' Ir2 B3 116.3(6)
C15 Ir2 B3 115.9(7)
C14' Ir2 B3 110.6(6)
B2 Ir2 B3 75.9(4)
B1 Ir2 C13 155.2(5)
B6 Ir2 C13 98.9(6)
B5 Ir2 C13 113.1(5)
C16 Ir2 C13 59.2(7)
C12 Ir2 C13 37.0(5)
C15 Ir2 C13 61.5(6)
B2 Ir2 C13 152.5(5)
B3 Ir2 C13 124.5(6)
B1 Ir2 C15' 97.3(5)
B6 Ir2 C15' 163.9(6)
B5 Ir2 C15' 142.1(6)
C13' Ir2 C15' 61.6(7)
C14' Ir2 C15' 36.5(5)
B2 Ir2 C15' 113.9(5)
B3 Ir2 C15' 132.9(5)

loop_
_geom_bond_atom_site_label_1
_geom_bond_atom_site_label_2
_geom_bond_distance
C1 C5 1.401(16)
C1 C2 1.453(19)
C1 C6 1.504(17)
C1 Ir1 2.192(9)
C2 C3 1.406(17)
C2 C7 1.491(18)
C2 Ir1 2.256(10)
C3 C4 1.351(16)
C3 C8 1.513(17)
C3 Ir1 2.242(10)
C4 C5 1.329(14)
C4 C9 1.566(16)
C4 Ir1 2.225(9)
C5 C10 1.509(17)
C5 Ir1 2.231(9)
C6 H6A 0.9600
C6 H6B 0.9600
C6 H6C 0.9600
C7 H7A 0.9600
C7 H7B 0.9600
C7 H7C 0.9600
C8 H8A 0.9600
C8 H8B 0.9600
C8 H8C 0.9600
C9 H9A 0.9600
C9 H9B 0.9600
C9 H9C 0.9600
C10 H10A 0.9600
C10 H10B 0.9600
C10 H10C 0.9600
C11 C12 1.531(18)
C11 H11A 0.9600
C11 H11B 0.9600
C11 H11C 0.9600
C12 C13 1.414(17)
C12 C16 1.420(18)
C12 Ir2 2.20(2)
C13 C14 1.422(15)
C13 C17 1.539(17)
C13 Ir2 2.254(19)
C14 C15 1.415(17)
C14 C18 1.525(17)
C14 Ir2 2.279(17)
C15 C16 1.411(18)
C15 C19 1.519(17)
C15 Ir2 2.23(2)
C16 C20 1.529(18)
C16 Ir2 2.20(2)
C17 H17A 0.9600
C17 H17B 0.9600
C17 H17C 0.9600
C18 H18A 0.9600
C18 H18B 0.9600
C18 H18C 0.9600
C19 H19A 0.9600
C19 H19B 0.9600
C19 H19C 0.9600
C20 H20A 0.9600
C20 H20B 0.9600
C20 H20C 0.9600
C11' C12' 1.517(17)
C11' H11D 0.9600
C11' H11E 0.9600
C11' H11F 0.9600
C12' C13' 1.408(17)
C12' C16' 1.421(16)
C12' Ir2 2.27(2)
C13' C14' 1.410(18)
C13' C17' 1.503(18)
C13' Ir2 2.23(2)
C14' C15' 1.410(17)
C14' C18' 1.523(18)
C14' Ir2 2.24(2)
C15' C16' 1.426(15)
C15' C19' 1.540(16)
C15' Ir2 2.265(15)
C16' C20' 1.539(17)
C16' Ir2 2.279(15)
C17' H17D 0.9600
C17' H17E 0.9600
C17' H17F 0.9600
C18' H18D 0.9600
C18' H18E 0.9600
C18' H18F 0.9600
C19' H19D 0.9600
C19' H19E 0.9600
C19' H19F 0.9600
C20' H20D 0.9600
C20' H20E 0.9600
C20' H20F 0.9600
B1 B2 1.849(14)
B1 B3 1.861(13)
B1 Ir2 2.033(9)
B1 Ir1 2.051(10)
B1 H1 1.1000
B2 B4 1.745(15)
B2 B5 1.763(15)
B2 Ir2 2.239(10)
B2 Ir1 2.264(9)
B2 H2 1.1000
B3 B6 1.733(15)
B3 B7 1.743(15)
B3 Ir2 2.240(10)
B3 Ir1 2.246(10)
B3 H3 1.1000
B4 B5 1.659(15)
B4 B7 1.769(17)
B4 Ir1 2.097(9)
B4 H4 1.1000
B5 B6 1.801(19)
B5 Ir2 2.123(10)
B5 H5 1.1000
B6 B7 1.659(17)
B6 Ir2 2.105(11)
B6 H6 1.1000
B7 Ir1 2.115(10)
B7 H7 1.1000

loop_
_geom_torsion_atom_site_label_1
_geom_torsion_atom_site_label_2
_geom_torsion_atom_site_label_3
_geom_torsion_atom_site_label_4
_geom_torsion
C5 C1 C2 C3 3.2(11)
C6 C1 C2 C3 176.8(10)
Ir1 C1 C2 C3 -62.5(7)
C5 C1 C2 C7 -177.5(11)
C6 C1 C2 C7 -3.9(18)
Ir1 C1 C2 C7 116.8(12)
C5 C1 C2 Ir1 65.7(7)
C6 C1 C2 Ir1 -120.7(11)
C1 C2 C3 C4 -2.6(11)
C7 C2 C3 C4 178.0(11)
Ir1 C2 C3 C4 -63.3(7)
C1 C2 C3 C8 -178.1(11)
C7 C2 C3 C8 2.6(19)
Ir1 C2 C3 C8 121.2(12)
C1 C2 C3 Ir1 60.7(6)
C7 C2 C3 Ir1 -118.7(11)
C2 C3 C4 C5 1.2(12)
C8 C3 C4 C5 177.1(10)
Ir1 C3 C4 C5 -62.6(8)
C2 C3 C4 C9 -175.0(10)
C8 C3 C4 C9 0.9(17)
Ir1 C3 C4 C9 121.3(11)
C2 C3 C4 Ir1 63.7(7)
C8 C3 C4 Ir1 -120.4(10)
C3 C4 C5 C1 0.9(12)
C9 C4 C5 C1 177.2(10)
Ir1 C4 C5 C1 -61.8(7)
C3 C4 C5 C10 -177.7(11)
C9 C4 C5 C10 -1.3(17)
Ir1 C4 C5 C10 119.7(11)
C3 C4 C5 Ir1 62.7(7)
C9 C4 C5 Ir1 -121.0(10)
C2 C1 C5 C4 -2.5(11)
C6 C1 C5 C4 -176.1(11)
Ir1 C1 C5 C4 63.3(7)
C2 C1 C5 C10 176.0(11)
C6 C1 C5 C10 2.5(18)
Ir1 C1 C5 C10 -118.1(12)
C2 C1 C5 Ir1 -65.9(7)
C6 C1 C5 Ir1 120.6(11)
C16 C12 C13 C14 5(3)
C11 C12 C13 C14 176(2)
Ir2 C12 C13 C14 -60.7(15)
C16 C12 C13 C17 -172(2)
C11 C12 C13 C17 -2(4)
Ir2 C12 C13 C17 122(2)
C16 C12 C13 Ir2 66.0(16)
C11 C12 C13 Ir2 -124(3)
C12 C13 C14 C15 -2(2)
C17 C13 C14 C15 176.3(18)
Ir2 C13 C14 C15 -60.4(14)
C12 C13 C14 C18 179(2)
C17 C13 C14 C18 -3(3)
Ir2 C13 C14 C18 120(2)
C12 C13 C14 Ir2 58.8(16)
C17 C13 C14 Ir2 -123.2(18)
C13 C14 C15 C16 -3(2)
C18 C14 C15 C16 177(2)
Ir2 C14 C15 C16 -63.8(15)
C13 C14 C15 C19 -175(2)
C18 C14 C15 C19 4(4)
Ir2 C14 C15 C19 124(3)
C13 C14 C15 Ir2 60.9(14)
C18 C14 C15 Ir2 -119.5(19)
C14 C15 C16 C12 7(3)
C19 C15 C16 C12 180(2)
Ir2 C15 C16 C12 -59(2)
C14 C15 C16 C20 -179(2)
C19 C15 C16 C20 -6(4)
Ir2 C15 C16 C20 115(3)
C14 C15 C16 Ir2 66.2(14)
C19 C15 C16 Ir2 -121(2)
C13 C12 C16 C15 -7(3)
C11 C12 C16 C15 -176(3)
Ir2 C12 C16 C15 60.4(19)
C13 C12 C16 C20 177(2)
C11 C12 C16 C20 9(5)
Ir2 C12 C16 C20 -115(2)
C13 C12 C16 Ir2 -67.9(15)
C11 C12 C16 Ir2 124(3)
C16' C12' C13' C14' -3(3)
C11' C12' C13' C14' 175(2)
Ir2 C12' C13' C14' -64.7(16)
C16' C12' C13' C17' 180(2)
C11' C12' C13' C17' -3(4)
Ir2 C12' C13' C17' 118(3)
C16' C12' C13' Ir2 61.8(15)
C11' C12' C13' Ir2 -121(2)
C12' C13' C14' C15' 2(3)
C17' C13' C14' C15' -180(2)
Ir2 C13' C14' C15' -63.3(15)
C12' C13' C14' C18' 178(2)
C17' C13' C14' C18' -4(4)
Ir2 C13' C14' C18' 112(3)
C12' C13' C14' Ir2 65.7(17)
C17' C13' C14' Ir2 -116(3)
C13' C14' C15' C16' -1(2)
C18' C14' C15' C16' -177(2)
Ir2 C14' C15' C16' -63.3(12)
C13' C14' C15' C19' -179(2)
C18' C14' C15' C19' 5(3)
Ir2 C14' C15' C19' 118(2)
C13' C14' C15' Ir2 62.3(16)
C18' C14' C15' Ir2 -114(2)
C13' C12' C16' C15' 2(2)
C11' C12' C16' C15' -175(2)
Ir2 C12' C16' C15' 62.7(12)
C13' C12' C16' C20' 178(2)
C11' C12' C16' C20' 0(3)
Ir2 C12' C16' C20' -121.5(18)
C13' C12' C16' Ir2 -60.5(16)
C11' C12' C16' Ir2 122(2)
C14' C15' C16' C12' -1(2)
C19' C15' C16' C12' 177.8(18)
Ir2 C15' C16' C12' -63.0(13)
C14' C15' C16' C20' -176.4(19)
C19' C15' C16' C20' 2(3)
Ir2 C15' C16' C20' 121.4(19)
C14' C15' C16' Ir2 62.3(14)
C19' C15' C16' Ir2 -119.3(17)
B3 B1 B2 B4 31.4(8)
Ir2 B1 B2 B4 97.8(7)
Ir1 B1 B2 B4 -34.8(6)
B3 B1 B2 B5 -29.2(8)
Ir2 B1 B2 B5 37.2(6)
Ir1 B1 B2 B5 -95.5(7)
B3 B1 B2 Ir2 -66.3(4)
Ir1 B1 B2 Ir2 -132.6(4)
B3 B1 B2 Ir1 66.3(5)
Ir2 B1 B2 Ir1 132.6(4)
B2 B1 B3 B6 31.9(9)
Ir2 B1 B3 B6 -34.6(7)
Ir1 B1 B3 B6 98.9(8)
B2 B1 B3 B7 -29.6(8)
Ir2 B1 B3 B7 -96.0(7)
Ir1 B1 B3 B7 37.4(7)
B2 B1 B3 Ir2 66.5(4)
Ir1 B1 B3 Ir2 133.5(4)
B2 B1 B3 Ir1 -67.0(4)
Ir2 B1 B3 Ir1 -133.5(4)
B1 B2 B4 B5 -101.5(8)
Ir2 B2 B4 B5 -39.3(6)
Ir1 B2 B4 B5 -135.3(7)
B5 B2 B4 B7 78.4(8)
B1 B2 B4 B7 -23.1(9)
Ir2 B2 B4 B7 39.1(8)
Ir1 B2 B4 B7 -56.9(6)
B5 B2 B4 Ir1 135.3(7)
B1 B2 B4 Ir1 33.8(6)
Ir2 B2 B4 Ir1 96.0(4)
B7 B4 B5 B2 -109.5(7)
Ir1 B4 B5 B2 -48.3(7)
B2 B4 B5 B6 107.6(7)
B7 B4 B5 B6 -1.8(7)
Ir1 B4 B5 B6 59.3(9)
B2 B4 B5 Ir2 45.2(7)
B7 B4 B5 Ir2 -64.3(8)
Ir1 B4 B5 Ir2 -3.1(12)
B1 B2 B5 B4 101.5(8)
Ir2 B2 B5 B4 137.0(7)
Ir1 B2 B5 B4 39.7(6)
B4 B2 B5 B6 -83.4(9)
B1 B2 B5 B6 18.1(10)
Ir2 B2 B5 B6 53.6(6)
Ir1 B2 B5 B6 -43.7(8)
B4 B2 B5 Ir2 -137.0(7)
B1 B2 B5 Ir2 -35.5(6)
Ir1 B2 B5 Ir2 -97.3(4)
B1 B3 B6 B7 -100.8(8)
Ir2 B3 B6 B7 -134.0(8)
Ir1 B3 B6 B7 -37.8(7)
B7 B3 B6 B5 77.5(9)
B1 B3 B6 B5 -23.3(11)
Ir2 B3 B6 B5 -56.5(6)
Ir1 B3 B6 B5 39.8(9)
B7 B3 B6 Ir2 134.0(8)
B1 B3 B6 Ir2 33.2(7)
Ir1 B3 B6 Ir2 96.2(5)
B4 B5 B6 B7 2.0(7)
B2 B5 B6 B7 62.6(8)
Ir2 B5 B6 B7 119.5(6)
B4 B5 B6 B3 -57.6(9)
B2 B5 B6 B3 3.0(11)
Ir2 B5 B6 B3 59.9(6)
B4 B5 B6 Ir2 -117.5(6)
B2 B5 B6 Ir2 -56.9(6)
B5 B6 B7 B3 -109.2(7)
Ir2 B6 B7 B3 -48.5(8)
B3 B6 B7 B4 107.3(7)
B5 B6 B7 B4 -1.9(7)
Ir2 B6 B7 B4 58.9(9)
B3 B6 B7 Ir1 44.2(8)
B5 B6 B7 Ir1 -65.0(9)
Ir2 B6 B7 Ir1 -4.3(13)
B1 B3 B7 B6 103.0(8)
Ir2 B3 B7 B6 41.4(7)
Ir1 B3 B7 B6 139.0(8)
B6 B3 B7 B4 -84.6(9)
B1 B3 B7 B4 18.4(10)
Ir2 B3 B7 B4 -43.2(8)
Ir1 B3 B7 B4 54.4(6)
B6 B3 B7 Ir1 -139.0(8)
B1 B3 B7 Ir1 -36.0(6)
Ir2 B3 B7 Ir1 -97.6(4)
B5 B4 B7 B6 2.0(7)
B2 B4 B7 B6 -58.3(8)
Ir1 B4 B7 B6 -118.9(6)
B5 B4 B7 B3 62.9(8)
B2 B4 B7 B3 2.7(10)
Ir1 B4 B7 B3 -58.0(6)
B5 B4 B7 Ir1 120.9(6)
B2 B4 B7 Ir1 60.7(6)
